data_2233192
loop_
_publ_author_name
'Wang, Hai-Bo'
'Jing, Lin-Lin'
'Sun, Xiao-Li'

_publ_section_title
;
 Methyl
 2-{[2-(4,4,5,5-tetramethyl-1,3-dioxyl-4,5-dihydroimidazol-2-yl)phenyl]oxy}acetate
;
_journal_coeditor_code HG5154
_journal_issue 1
_journal_name_full 'Acta Crystallographica Section E'
_journal_page_first o217
_journal_paper_doi 10.1107/S1600536811054018
_journal_volume 68
_journal_year 2012
_chemical_formula_iupac 'C16 H21 N2 O5'
_chemical_formula_moiety 'C16 H21 N2 O5'
_chemical_formula_sum 'C16 H21 N2 O5'
_chemical_formula_weight 321.35
_chemical_name_systematic
;
Methyl 2-{[2-(4,4,5,5-tetramethyl-1,3-dioxyl-
4,5-dihydroimidazol-2-yl)phenyl]oxy}acetate
;
_space_group_IT_number 14
_symmetry_cell_setting monoclinic
_symmetry_space_group_name_Hall '-P 2ybc'
_symmetry_space_group_name_H-M 'P 1 21/c 1'
_atom_sites_solution_hydrogens geom
_atom_sites_solution_primary direct
_atom_sites_solution_secondary difmap
_audit_creation_method SHELXL-97
_cell_angle_alpha 90.00
_cell_angle_beta 91.832(6)
_cell_angle_gamma 90.00
_cell_formula_units_Z 4
_cell_length_a 11.421(6)
_cell_length_b 7.381(4)
_cell_length_c 19.700(11)
_cell_measurement_reflns_used 1441
_cell_measurement_temperature 296(2)
_cell_measurement_theta_max 20.52
_cell_measurement_theta_min 2.69
_cell_volume 1659.8(16)
_computing_cell_refinement 'SAINT (Bruker, 2007)'
_computing_data_collection 'APEX2 (Bruker, 2007)'
_computing_data_reduction 'SAINT (Bruker, 2007)'
_computing_molecular_graphics 'ORTEP-3 for Windows (Farrugia, 1997)'
_computing_publication_material 'SHELXTL (Sheldrick, 2008) and PLATON (Spek, 2009)'
_computing_structure_refinement 'SHELXL97 (Sheldrick, 2008)'
_computing_structure_solution 'SHELXS97 (Sheldrick, 2008)'
_diffrn_ambient_temperature 296(2)
_diffrn_measured_fraction_theta_full 1.000
_diffrn_measured_fraction_theta_max 1.000
_diffrn_measurement_device_type 'Bruker APEXII CCD'
_diffrn_measurement_method '\f and \w scans'
_diffrn_radiation_monochromator graphite
_diffrn_radiation_source 'fine-focus sealed tube'
_diffrn_radiation_type MoK\a
_diffrn_radiation_wavelength 0.71073
_diffrn_reflns_av_R_equivalents 0.0493
_diffrn_reflns_av_sigmaI/netI 0.0488
_diffrn_reflns_limit_h_max 13
_diffrn_reflns_limit_h_min -13
_diffrn_reflns_limit_k_max 8
_diffrn_reflns_limit_k_min -8
_diffrn_reflns_limit_l_max 21
_diffrn_reflns_limit_l_min -23
_diffrn_reflns_number 11481
_diffrn_reflns_theta_full 25.50
_diffrn_reflns_theta_max 25.50
_diffrn_reflns_theta_min 2.07
_exptl_absorpt_coefficient_mu 0.096
_exptl_absorpt_correction_T_max 0.9867
_exptl_absorpt_correction_T_min 0.9782
_exptl_absorpt_correction_type multi-scan
_exptl_absorpt_process_details '(SADABS; Bruker, 2007)'
_exptl_crystal_colour red
_exptl_crystal_density_diffrn 1.286
_exptl_crystal_density_method 'not measured'
_exptl_crystal_description block
_exptl_crystal_F_000 684
_exptl_crystal_size_max 0.23
_exptl_crystal_size_mid 0.21
_exptl_crystal_size_min 0.14
_refine_diff_density_max 0.415
_refine_diff_density_min -0.419
_refine_ls_extinction_method none
_refine_ls_goodness_of_fit_ref 0.946
_refine_ls_hydrogen_treatment constr
_refine_ls_matrix_type full
_refine_ls_number_parameters 213
_refine_ls_number_reflns 3082
_refine_ls_number_restraints 30
_refine_ls_restrained_S_all 1.086
_refine_ls_R_factor_all 0.1115
_refine_ls_R_factor_gt 0.0600
_refine_ls_shift/su_max 0.000
_refine_ls_shift/su_mean 0.000
_refine_ls_structure_factor_coef Fsqd
_refine_ls_weighting_details 'calc w=1/[\s^2^(Fo^2^)+(0.1400P)^2^] where P=(Fo^2^+2Fc^2^)/3'
_refine_ls_weighting_scheme calc
_refine_ls_wR_factor_gt 0.1797
_refine_ls_wR_factor_ref 0.2194
_reflns_number_gt 1717
_reflns_number_total 3082
_reflns_threshold_expression I>2sigma(I)
_cod_data_source_file hg5154.cif
_cod_data_source_block I
_cod_original_sg_symbol_H-M 'P 21/c '
_cod_database_code 2233192
_cod_database_fobs_code 2233192

loop_
_symmetry_equiv_pos_as_xyz
'x, y, z'
'-x, y+1/2, -z+1/2'
'-x, -y, -z'
'x, -y-1/2, z-1/2'

loop_
_atom_site_type_symbol
_atom_site_label
_atom_site_fract_x
_atom_site_fract_y
_atom_site_fract_z
_atom_site_U_iso_or_equiv
_atom_site_adp_type
_atom_site_calc_flag
_atom_site_refinement_flags
_atom_site_occupancy
_atom_site_symmetry_multiplicity
C C1 0.2619(4) 1.4589(6) -0.1296(2) 0.0838(13) Uani d . 1 1
H H1A 0.2219 1.3511 -0.1447 0.126 Uiso calc R 1 1
H H1B 0.2999 1.5138 -0.1673 0.126 Uiso calc R 1 1
H H1C 0.2065 1.5424 -0.1117 0.126 Uiso calc R 1 1
C C2 0.3169(3) 1.2963(5) -0.03053(17) 0.0527(9) Uani d . 1 1
C C3 0.4199(3) 1.2593(4) 0.01652(17) 0.0524(9) Uani d . 1 1
H H3A 0.4869 1.2222 -0.0092 0.063 Uiso calc R 1 1
H H3B 0.4409 1.3678 0.0419 0.063 Uiso calc R 1 1
C C4 0.4695(3) 1.0655(4) 0.10896(18) 0.0509(9) Uani d . 1 1
C C5 0.5846(3) 1.1206(5) 0.1134(2) 0.0616(10) Uani d . 1 1
H H5 0.6130 1.2036 0.0825 0.074 Uiso calc R 1 1
C C6 0.6575(3) 1.0515(5) 0.1642(2) 0.0705(11) Uani d . 1 1
H H6 0.7353 1.0887 0.1670 0.085 Uiso calc R 1 1
C C7 0.6184(3) 0.9304(5) 0.2103(2) 0.0749(12) Uani d . 1 1
H H7 0.6684 0.8865 0.2446 0.090 Uiso calc R 1 1
C C8 0.5027(3) 0.8732(5) 0.2053(2) 0.0667(11) Uani d . 1 1
H H8 0.4753 0.7893 0.2362 0.080 Uiso calc R 1 1
C C9 0.4280(3) 0.9395(4) 0.15493(18) 0.0505(9) Uani d . 1 1
C C10 0.3067(3) 0.8761(4) 0.14568(16) 0.0461(8) Uani d . 1 1
C C11 0.1010(3) 0.8621(4) 0.14948(16) 0.0476(8) Uani d . 1 1
C C12 0.1454(3) 0.7110(4) 0.10154(17) 0.0505(9) Uani d . 1 1
C C13 0.0269(4) 1.0061(6) 0.1154(2) 0.0898(14) Uani d . 1 1
H H13A 0.0068 1.0963 0.1482 0.135 Uiso calc R 1 1
H H13B -0.0434 0.9523 0.0965 0.135 Uiso calc R 1 1
H H13C 0.0699 1.0616 0.0798 0.135 Uiso calc R 1 1
C C14 0.0445(5) 0.7921(6) 0.2134(2) 0.1018(17) Uani d . 1 1
H H14A 0.0916 0.6966 0.2330 0.153 Uiso calc R 1 1
H H14B -0.0324 0.7465 0.2020 0.153 Uiso calc R 1 1
H H14C 0.0385 0.8891 0.2456 0.153 Uiso calc R 1 1
C C15 0.1063(6) 0.7353(9) 0.0277(2) 0.124(2) Uani d U 1 1
H H15A 0.1267 0.8547 0.0129 0.186 Uiso calc R 1 1
H H15B 0.0230 0.7195 0.0233 0.186 Uiso calc R 1 1
H H15C 0.1445 0.6470 0.0003 0.186 Uiso calc R 1 1
C C16 0.1231(4) 0.5185(5) 0.1239(3) 0.0999(17) Uani d . 1 1
H H16A 0.1644 0.4363 0.0954 0.150 Uiso calc R 1 1
H H16B 0.0407 0.4934 0.1203 0.150 Uiso calc R 1 1
H H16C 0.1501 0.5035 0.1702 0.150 Uiso calc R 1 1
N N1 0.2724(2) 0.7420(4) 0.10481(18) 0.0709(10) Uani d U 1 1
N N2 0.2136(2) 0.9510(4) 0.17210(14) 0.0554(8) Uani d . 1 1
O O1 0.3482(2) 1.4130(3) -0.07761(13) 0.0671(8) Uani d . 1 1
O O2 0.2212(2) 1.2324(4) -0.02691(14) 0.0769(9) Uani d . 1 1
O O3 0.38813(19) 1.1206(3) 0.06102(13) 0.0623(7) Uani d . 1 1
O O4 0.3397(3) 0.6491(5) 0.0681(2) 0.1186(12) Uani d U 1 1
O O5 0.2140(2) 1.0877(5) 0.21176(16) 0.1025(12) Uani d U 1 1

loop_
_atom_site_aniso_label
_atom_site_aniso_U_11
_atom_site_aniso_U_22
_atom_site_aniso_U_33
_atom_site_aniso_U_12
_atom_site_aniso_U_13
_atom_site_aniso_U_23
C1 0.102(3) 0.079(3) 0.069(3) -0.011(2) -0.021(2) 0.010(2)
C2 0.053(2) 0.052(2) 0.053(2) -0.0063(16) 0.0076(16) -0.0013(17)
C3 0.0467(18) 0.049(2) 0.061(2) -0.0090(15) 0.0073(16) 0.0017(17)
C4 0.0395(17) 0.053(2) 0.060(2) -0.0063(15) 0.0010(16) 0.0017(17)
C5 0.046(2) 0.058(2) 0.080(3) -0.0111(16) 0.0016(18) 0.002(2)
C6 0.046(2) 0.063(3) 0.101(3) -0.0059(18) -0.011(2) -0.003(2)
C7 0.062(2) 0.062(2) 0.100(3) 0.0017(19) -0.022(2) 0.007(2)
C8 0.067(2) 0.058(2) 0.075(3) -0.0052(18) -0.008(2) 0.013(2)
C9 0.0442(17) 0.049(2) 0.058(2) -0.0058(15) 0.0019(16) -0.0013(17)
C10 0.0486(18) 0.0436(19) 0.0463(19) -0.0044(15) 0.0057(15) 0.0049(16)
C11 0.0458(17) 0.0477(19) 0.0496(19) -0.0064(14) 0.0043(14) 0.0001(16)
C12 0.0446(17) 0.054(2) 0.053(2) -0.0072(15) 0.0036(15) -0.0041(17)
C13 0.084(3) 0.071(3) 0.112(3) 0.021(2) -0.037(3) -0.017(3)
C14 0.135(4) 0.087(3) 0.087(3) -0.029(3) 0.064(3) -0.011(3)
C15 0.146(5) 0.161(5) 0.065(3) 0.050(4) -0.009(3) -0.027(3)
C16 0.094(3) 0.054(3) 0.155(5) -0.019(2) 0.056(3) -0.017(3)
N1 0.0510(16) 0.0576(18) 0.106(2) -0.0131(14) 0.0310(16) -0.0363(17)
N2 0.0490(16) 0.0664(19) 0.0506(17) -0.0029(14) 0.0012(13) -0.0165(15)
O1 0.0691(16) 0.0705(17) 0.0612(16) -0.0152(13) -0.0052(13) 0.0127(13)
O2 0.0480(15) 0.094(2) 0.089(2) -0.0201(14) -0.0036(13) 0.0184(16)
O3 0.0472(13) 0.0689(17) 0.0704(16) -0.0189(11) -0.0041(11) 0.0219(13)
O4 0.0707(18) 0.099(2) 0.189(3) -0.0214(15) 0.0467(19) -0.074(2)
O5 0.076(2) 0.124(3) 0.107(2) -0.0052(17) -0.0016(17) -0.075(2)

loop_
_atom_type_symbol
_atom_type_description
_atom_type_scat_dispersion_real
_atom_type_scat_dispersion_imag
_atom_type_scat_source
C C 0.0033 0.0016 'International Tables Vol C Tables 4.2.6.8 and 6.1.1.4'
H H 0.0000 0.0000 'International Tables Vol C Tables 4.2.6.8 and 6.1.1.4'
N N 0.0061 0.0033 'International Tables Vol C Tables 4.2.6.8 and 6.1.1.4'
O O 0.0106 0.0060 'International Tables Vol C Tables 4.2.6.8 and 6.1.1.4'

loop_
_geom_angle_atom_site_label_1
_geom_angle_atom_site_label_2
_geom_angle_atom_site_label_3
_geom_angle
O1 C1 H1A 109.5
O1 C1 H1B 109.5
H1A C1 H1B 109.5
O1 C1 H1C 109.5
H1A C1 H1C 109.5
H1B C1 H1C 109.5
O2 C2 O1 124.6(3)
O2 C2 C3 126.3(3)
O1 C2 C3 109.1(3)
O3 C3 C2 107.8(3)
O3 C3 H3A 110.2
C2 C3 H3A 110.2
O3 C3 H3B 110.2
C2 C3 H3B 110.2
H3A C3 H3B 108.5
O3 C4 C5 125.7(3)
O3 C4 C9 114.3(3)
C5 C4 C9 120.0(3)
C4 C5 C6 119.4(4)
C4 C5 H5 120.3
C6 C5 H5 120.3
C7 C6 C5 121.6(3)
C7 C6 H6 119.2
C5 C6 H6 119.2
C6 C7 C8 119.0(4)
C6 C7 H7 120.5
C8 C7 H7 120.5
C9 C8 C7 120.6(4)
C9 C8 H8 119.7
C7 C8 H8 119.7
C8 C9 C4 119.4(3)
C8 C9 C10 122.4(3)
C4 C9 C10 118.1(3)
N2 C10 N1 109.0(3)
N2 C10 C9 125.9(3)
N1 C10 C9 124.9(3)
N2 C11 C13 106.8(3)
N2 C11 C14 106.5(3)
C13 C11 C14 111.2(3)
N2 C11 C12 101.6(2)
C13 C11 C12 115.2(3)
C14 C11 C12 114.4(3)
N1 C12 C16 108.0(3)
N1 C12 C15 106.5(3)
C16 C12 C15 110.1(4)
N1 C12 C11 101.7(2)
C16 C12 C11 115.8(3)
C15 C12 C11 113.9(3)
C11 C13 H13A 109.5
C11 C13 H13B 109.5
H13A C13 H13B 109.5
C11 C13 H13C 109.5
H13A C13 H13C 109.5
H13B C13 H13C 109.5
C11 C14 H14A 109.5
C11 C14 H14B 109.5
H14A C14 H14B 109.5
C11 C14 H14C 109.5
H14A C14 H14C 109.5
H14B C14 H14C 109.5
C12 C15 H15A 109.5
C12 C15 H15B 109.5
H15A C15 H15B 109.5
C12 C15 H15C 109.5
H15A C15 H15C 109.5
H15B C15 H15C 109.5
C12 C16 H16A 109.5
C12 C16 H16B 109.5
H16A C16 H16B 109.5
C12 C16 H16C 109.5
H16A C16 H16C 109.5
H16B C16 H16C 109.5
O4 N1 C10 125.1(3)
O4 N1 C12 120.3(3)
C10 N1 C12 114.5(3)
O5 N2 C10 125.8(3)
O5 N2 C11 121.0(3)
C10 N2 C11 113.2(3)
C2 O1 C1 117.2(3)
C4 O3 C3 117.7(2)

loop_
_geom_bond_atom_site_label_1
_geom_bond_atom_site_label_2
_geom_bond_distance
C1 O1 1.439(5)
C1 H1A 0.9600
C1 H1B 0.9600
C1 H1C 0.9600
C2 O2 1.194(4)
C2 O1 1.324(4)
C2 C3 1.500(5)
C3 O3 1.403(4)
C3 H3A 0.9700
C3 H3B 0.9700
C4 O3 1.365(4)
C4 C5 1.376(4)
C4 C9 1.392(5)
C5 C6 1.378(5)
C5 H5 0.9300
C6 C7 1.360(5)
C6 H6 0.9300
C7 C8 1.388(5)
C7 H7 0.9300
C8 C9 1.377(5)
C8 H8 0.9300
C9 C10 1.468(4)
C10 N2 1.320(4)
C10 N1 1.328(4)
C11 N2 1.498(4)
C11 C13 1.503(5)
C11 C14 1.524(5)
C11 C12 1.557(4)
C12 N1 1.468(4)
C12 C16 1.512(5)
C12 C15 1.518(6)
C13 H13A 0.9600
C13 H13B 0.9600
C13 H13C 0.9600
C14 H14A 0.9600
C14 H14B 0.9600
C14 H14C 0.9600
C15 H15A 0.9600
C15 H15B 0.9600
C15 H15C 0.9600
C16 H16A 0.9600
C16 H16B 0.9600
C16 H16C 0.9600
N1 O4 1.272(4)
N2 O5 1.276(4)

loop_
_geom_hbond_atom_site_label_D
_geom_hbond_atom_site_label_H
_geom_hbond_atom_site_label_A
_geom_hbond_site_symmetry_A
_geom_hbond_distance_DH
_geom_hbond_distance_HA
_geom_hbond_distance_DA
_geom_hbond_angle_DHA
C3 H3A O4 3_675 0.97 2.51 3.327(5) 141
C3 H3B O4 1_565 0.97 2.44 3.195(5) 134
C8 H8 Cg2 2_645 0.93 2.99 3.896(5) 164

loop_
_geom_torsion_atom_site_label_1
_geom_torsion_atom_site_label_2
_geom_torsion_atom_site_label_3
_geom_torsion_atom_site_label_4
_geom_torsion
O2 C2 C3 O3 6.6(5)
O1 C2 C3 O3 -173.5(3)
O3 C4 C5 C6 -179.1(3)
C9 C4 C5 C6 -0.8(5)
C4 C5 C6 C7 -0.2(6)
C5 C6 C7 C8 1.0(6)
C6 C7 C8 C9 -0.7(6)
C7 C8 C9 C4 -0.3(6)
C7 C8 C9 C10 176.9(3)
O3 C4 C9 C8 179.5(3)
C5 C4 C9 C8 1.1(5)
O3 C4 C9 C10 2.2(5)
C5 C4 C9 C10 -176.2(3)
C8 C9 C10 N2 93.2(5)
C4 C9 C10 N2 -89.6(4)
C8 C9 C10 N1 -92.4(5)
C4 C9 C10 N1 84.8(4)
N2 C11 C12 N1 -0.7(3)
C13 C11 C12 N1 114.3(3)
C14 C11 C12 N1 -115.0(4)
N2 C11 C12 C16 116.1(3)
C13 C11 C12 C16 -128.9(4)
C14 C11 C12 C16 1.7(5)
N2 C11 C12 C15 -114.8(4)
C13 C11 C12 C15 0.2(5)
C14 C11 C12 C15 130.9(4)
N2 C10 N1 O4 175.5(4)
C9 C10 N1 O4 0.3(6)
N2 C10 N1 C12 -1.5(4)
C9 C10 N1 C12 -176.7(3)
C16 C12 N1 O4 61.9(5)
C15 C12 N1 O4 -56.3(5)
C11 C12 N1 O4 -175.8(4)
C16 C12 N1 C10 -121.0(4)
C15 C12 N1 C10 120.8(4)
C11 C12 N1 C10 1.4(4)
N1 C10 N2 O5 -177.4(3)
C9 C10 N2 O5 -2.3(6)
N1 C10 N2 C11 1.0(4)
C9 C10 N2 C11 176.1(3)
C13 C11 N2 O5 57.3(4)
C14 C11 N2 O5 -61.6(4)
C12 C11 N2 O5 178.3(3)
C13 C11 N2 C10 -121.2(3)
C14 C11 N2 C10 119.9(3)
C12 C11 N2 C10 -0.1(3)
O2 C2 O1 C1 -3.0(5)
C3 C2 O1 C1 177.1(3)
C5 C4 O3 C3 -7.2(5)
C9 C4 O3 C3 174.5(3)
C2 C3 O3 C4 -179.6(3)
